data_7058031
loop_
_publ_author_name
'Xu, Lei'
'Jiang, Liping'
'Li, Shasha'
'Zhang, Guofang'
'Zhang, Weiqiang'
'Gao, Ziwei'

_publ_section_title
;
 Unexpected formation and conversion: role of substituents of 1,3-ynones
 in the reactivity and product distribution during their reactions with
 Ru3(CO)12
;
_journal_issue 3
_journal_name_full 'New Journal of Chemistry'
_journal_page_first 1478
_journal_paper_doi 10.1039/C8NJ05573D
_journal_volume 43
_journal_year 2019
_chemical_formula_sum 'C26 H16 O8 Ru2'
_chemical_formula_weight 658.53
_space_group_crystal_system triclinic
_space_group_IT_number 2
_space_group_name_Hall '-P 1'
_space_group_name_H-M_alt 'P -1'
_symmetry_space_group_name_Hall '-P 1'
_symmetry_space_group_name_H-M 'P -1'
_atom_sites_solution_hydrogens geom
_audit_creation_method SHELXL-2014/7
_audit_update_record
;
2018-09-03 deposited with the CCDC.
2018-12-06 downloaded from the CCDC.
;
_cell_angle_alpha 86.303(5)
_cell_angle_beta 88.063(6)
_cell_angle_gamma 74.729(5)
_cell_formula_units_Z 2
_cell_length_a 7.9800(14)
_cell_length_b 8.6097(16)
_cell_length_c 18.970(3)
_cell_measurement_reflns_used 36197
_cell_measurement_temperature 153(2)
_cell_measurement_theta_max 26.40
_cell_measurement_theta_min 2.45
_cell_volume 1254.5(4)
_computing_structure_refinement 'SHELXL-2014/7 (Sheldrick, 2014)'
_diffrn_ambient_temperature 153(2)
_diffrn_measured_fraction_theta_full 0.996
_diffrn_measured_fraction_theta_max 0.997
_diffrn_measurement_device_type 'Bruker SMART CCD area-detector'
_diffrn_radiation_type MoK\a
_diffrn_radiation_wavelength 0.71073
_diffrn_reflns_av_R_equivalents 0.0383
_diffrn_reflns_av_unetI/netI 0.0185
_diffrn_reflns_Laue_measured_fraction_full 0.996
_diffrn_reflns_Laue_measured_fraction_max 0.997
_diffrn_reflns_limit_h_max 9
_diffrn_reflns_limit_h_min -9
_diffrn_reflns_limit_k_max 10
_diffrn_reflns_limit_k_min -10
_diffrn_reflns_limit_l_max 23
_diffrn_reflns_limit_l_min -23
_diffrn_reflns_number 45958
_diffrn_reflns_point_group_measured_fraction_full 0.996
_diffrn_reflns_point_group_measured_fraction_max 0.997
_diffrn_reflns_theta_full 25.242
_diffrn_reflns_theta_max 25.997
_diffrn_reflns_theta_min 2.456
_exptl_absorpt_coefficient_mu 1.251
_exptl_absorpt_correction_type multi-scan
_exptl_absorpt_process_details sadabs
_exptl_crystal_colour yellow
_exptl_crystal_density_diffrn 1.743
_exptl_crystal_description prism
_exptl_crystal_F_000 648
_exptl_crystal_size_max 0.140
_exptl_crystal_size_mid 0.130
_exptl_crystal_size_min 0.120
_exptl_transmission_factor_max 0.7454
_exptl_transmission_factor_min 0.6914
_refine_diff_density_max 0.554
_refine_diff_density_min -0.385
_refine_diff_density_rms 0.056
_refine_ls_extinction_coef 0.0243(7)
_refine_ls_extinction_expression Fc^*^=kFc[1+0.001xFc^2^\l^3^/sin(2\q)]^-1/4^
_refine_ls_extinction_method 'SHELXL-2014/7 (Sheldrick 2014'
_refine_ls_goodness_of_fit_ref 1.050
_refine_ls_hydrogen_treatment constr
_refine_ls_matrix_type full
_refine_ls_number_parameters 328
_refine_ls_number_reflns 4922
_refine_ls_number_restraints 0
_refine_ls_restrained_S_all 1.050
_refine_ls_R_factor_all 0.0179
_refine_ls_R_factor_gt 0.0169
_refine_ls_shift/su_max 0.002
_refine_ls_shift/su_mean 0.000
_refine_ls_structure_factor_coef Fsqd
_refine_ls_weighting_details 'w=1/[\s^2^(Fo^2^)+(0.0184P)^2^+0.9064P] where P=(Fo^2^+2Fc^2^)/3'
_refine_ls_weighting_scheme calc
_refine_ls_wR_factor_gt 0.0429
_refine_ls_wR_factor_ref 0.0437
_reflns_Friedel_coverage 0.000
_reflns_number_gt 4710
_reflns_number_total 4922
_reflns_threshold_expression 'I > 2\s(I)'
_cod_data_source_file c8nj05573d2.cif
_cod_data_source_block 1_CCDC3
_cod_depositor_comments 'Adding full bibliography for 7058027--7058034.cif.'
_cod_database_code 7058031
_shelx_shelxl_version_number 2014/7
_shelx_space_group_comment
;
The symmetry employed for this shelxl refinement is uniquely defined
by the following loop, which should always be used as a source of
symmetry information in preference to the above space-group names.
They are only intended as comments.
;
_shelx_estimated_absorpt_t_min 0.844
_shelx_estimated_absorpt_t_max 0.864

loop_
_space_group_symop_operation_xyz
'x, y, z'
'-x, -y, -z'

loop_
_atom_site_label
_atom_site_type_symbol
_atom_site_fract_x
_atom_site_fract_y
_atom_site_fract_z
_atom_site_U_iso_or_equiv
_atom_site_adp_type
_atom_site_occupancy
_atom_site_site_symmetry_order
_atom_site_calc_flag
_atom_site_refinement_flags_posn
_atom_site_refinement_flags_adp
Ru1 Ru 0.35750(2) 0.51221(2) 0.26100(2) 0.01548(6) Uani 1 1 d . .
Ru2 Ru 0.51250(2) 0.75767(2) 0.26704(2) 0.01430(6) Uani 1 1 d . .
O1 O 0.58988(18) 0.59466(18) 0.09404(7) 0.0336(3) Uani 1 1 d . .
O4 O 0.3740(2) 0.32470(16) 0.40621(7) 0.0327(3) Uani 1 1 d . .
O8 O 0.73955(19) 0.47331(17) 0.35232(9) 0.0388(4) Uani 1 1 d . .
C15 C 0.1769(2) 0.73620(18) 0.38323(8) 0.0164(3) Uani 1 1 d . .
O6 O 0.81880(19) 0.79419(19) 0.17248(8) 0.0396(4) Uani 1 1 d . .
C24 C 0.7041(2) 0.7786(2) 0.20678(10) 0.0254(4) Uani 1 1 d . .
C3 C 0.3707(2) 0.6868(2) 0.18122(8) 0.0178(3) Uani 1 1 d . .
C22 C 0.3692(2) 0.3881(2) 0.35207(10) 0.0220(4) Uani 1 1 d . .
C5 C 0.2487(2) 0.9877(2) 0.13849(9) 0.0210(3) Uani 1 1 d . .
C17 C -0.0554(3) 0.7009(3) 0.46290(10) 0.0335(4) Uani 1 1 d . .
H17 H -0.1614 0.6712 0.4706 0.040 Uiso 1 1 calc R U
C2 C 0.4362(2) 0.6385(2) 0.10921(9) 0.0237(4) Uani 1 1 d . .
C26 C 0.6446(2) 0.5703(2) 0.31891(10) 0.0245(4) Uani 1 1 d . .
C6 C 0.0765(3) 1.0755(3) 0.12712(11) 0.0375(5) Uani 1 1 d . .
H6 H -0.0146 1.0480 0.1544 0.045 Uiso 1 1 calc R U
C18 C 0.0198(3) 0.7535(3) 0.51771(10) 0.0327(4) Uani 1 1 d . .
H18 H -0.0345 0.7618 0.5631 0.039 Uiso 1 1 calc R U
C20 C 0.2526(3) 0.7863(3) 0.43909(10) 0.0320(4) Uani 1 1 d . .
H20 H 0.3587 0.8159 0.4318 0.038 Uiso 1 1 calc R U
C10 C 0.3778(3) 1.0324(3) 0.09877(12) 0.0376(5) Uani 1 1 d . .
H10 H 0.4959 0.9765 0.1066 0.045 Uiso 1 1 calc R U
C16 C 0.0231(3) 0.6910(3) 0.39648(10) 0.0306(4) Uani 1 1 d . .
H16 H -0.0290 0.6526 0.3593 0.037 Uiso 1 1 calc R U
C1 C 0.2972(3) 0.6404(3) 0.05706(11) 0.0407(5) Uani 1 1 d . .
H1A H 0.2355 0.7522 0.0438 0.061 Uiso 1 1 calc R U
H1B H 0.2149 0.5839 0.0787 0.061 Uiso 1 1 calc R U
H1C H 0.3508 0.5864 0.0149 0.061 Uiso 1 1 calc R U
C19 C 0.1744(3) 0.7938(3) 0.50598(11) 0.0437(6) Uani 1 1 d . .
H19 H 0.2286 0.8272 0.5440 0.052 Uiso 1 1 calc R U
C9 C 0.3375(3) 1.1583(3) 0.04732(13) 0.0464(6) Uani 1 1 d . .
H9 H 0.4284 1.1874 0.0205 0.056 Uiso 1 1 calc R U
C8 C 0.1697(3) 1.2405(3) 0.03480(12) 0.0433(5) Uani 1 1 d . .
H8 H 0.1432 1.3231 -0.0019 0.052 Uiso 1 1 calc R U
C7 C 0.0375(3) 1.2025(3) 0.07620(13) 0.0482(6) Uani 1 1 d . .
H7 H -0.0794 1.2634 0.0697 0.058 Uiso 1 1 calc R U
C14 C 0.2488(2) 0.72728(19) 0.30952(8) 0.0146(3) Uani 1 1 d . .
O5 O 0.02237(19) 0.44651(18) 0.21768(9) 0.0387(3) Uani 1 1 d . .
O3 O 0.6064(2) 0.23024(19) 0.18626(9) 0.0472(4) Uani 1 1 d . .
C4 C 0.2840(2) 0.85062(19) 0.19324(8) 0.0170(3) Uani 1 1 d . .
C13 C 0.22304(19) 0.87059(19) 0.26542(8) 0.0153(3) Uani 1 1 d . .
C23 C 0.1504(2) 0.4674(2) 0.23429(9) 0.0237(4) Uani 1 1 d . .
C21 C 0.5136(3) 0.3329(2) 0.21343(10) 0.0272(4) Uani 1 1 d . .
O2 O 0.22014(17) 1.12954(15) 0.30380(7) 0.0277(3) Uani 1 1 d . .
C12 C 0.1376(2) 1.03616(19) 0.29201(8) 0.0179(3) Uani 1 1 d . .
C25 C 0.5581(2) 0.9126(2) 0.32799(10) 0.0254(4) Uani 1 1 d . .
C11 C -0.0550(2) 1.0734(2) 0.30543(12) 0.0321(4) Uani 1 1 d . .
H11A H -0.0780 1.0278 0.3523 0.048 Uiso 1 1 calc R U
H11B H -0.1084 1.0262 0.2694 0.048 Uiso 1 1 calc R U
H11C H -0.1043 1.1905 0.3033 0.048 Uiso 1 1 calc R U
O7 O 0.59039(18) 0.99964(19) 0.36434(9) 0.0403(4) Uani 1 1 d . .

loop_
_atom_site_aniso_label
_atom_site_aniso_U_11
_atom_site_aniso_U_22
_atom_site_aniso_U_33
_atom_site_aniso_U_23
_atom_site_aniso_U_13
_atom_site_aniso_U_12
Ru1 0.01897(8) 0.01135(8) 0.01698(8) -0.00142(5) 0.00077(5) -0.00547(5)
Ru2 0.01394(8) 0.01333(8) 0.01650(8) -0.00100(5) 0.00156(5) -0.00531(5)
O1 0.0337(8) 0.0409(8) 0.0253(7) -0.0077(6) 0.0114(6) -0.0083(6)
O4 0.0473(8) 0.0251(7) 0.0251(7) 0.0067(6) -0.0011(6) -0.0104(6)
O8 0.0320(8) 0.0295(7) 0.0547(9) 0.0138(7) -0.0189(7) -0.0092(6)
C15 0.0193(8) 0.0127(7) 0.0164(8) 0.0009(6) 0.0016(6) -0.0035(6)
O6 0.0289(7) 0.0458(9) 0.0458(9) 0.0014(7) 0.0159(7) -0.0161(7)
C24 0.0241(9) 0.0232(9) 0.0292(9) 0.0000(7) 0.0008(8) -0.0072(7)
C3 0.0197(8) 0.0189(8) 0.0165(8) -0.0011(6) 0.0003(6) -0.0084(6)
C22 0.0235(8) 0.0138(8) 0.0297(10) -0.0034(7) 0.0000(7) -0.0063(7)
C5 0.0285(9) 0.0197(8) 0.0161(8) 0.0016(6) -0.0014(7) -0.0094(7)
C17 0.0283(10) 0.0478(12) 0.0282(10) -0.0017(9) 0.0095(8) -0.0182(9)
C2 0.0342(10) 0.0204(8) 0.0177(8) -0.0014(7) 0.0043(7) -0.0095(7)
C26 0.0219(9) 0.0233(9) 0.0299(9) 0.0003(7) 0.0003(7) -0.0092(7)
C6 0.0333(11) 0.0437(12) 0.0345(11) 0.0130(9) -0.0065(9) -0.0114(9)
C18 0.0394(11) 0.0409(11) 0.0187(9) -0.0014(8) 0.0092(8) -0.0133(9)
C20 0.0328(10) 0.0498(12) 0.0216(9) -0.0077(8) 0.0043(8) -0.0247(9)
C10 0.0323(11) 0.0375(11) 0.0393(12) 0.0160(9) 0.0051(9) -0.0078(9)
C16 0.0283(10) 0.0479(12) 0.0224(9) -0.0063(8) 0.0040(7) -0.0214(9)
C1 0.0465(13) 0.0547(14) 0.0233(10) -0.0124(9) -0.0029(9) -0.0150(11)
C19 0.0501(13) 0.0738(17) 0.0190(10) -0.0133(10) 0.0049(9) -0.0350(12)
C9 0.0500(14) 0.0445(13) 0.0426(13) 0.0210(10) 0.0080(10) -0.0156(11)
C8 0.0648(15) 0.0356(12) 0.0294(11) 0.0176(9) -0.0132(10) -0.0162(11)
C7 0.0454(13) 0.0506(14) 0.0430(13) 0.0192(11) -0.0146(11) -0.0061(11)
C14 0.0130(7) 0.0160(7) 0.0164(7) -0.0019(6) 0.0007(6) -0.0063(6)
O5 0.0307(8) 0.0336(8) 0.0552(10) -0.0003(7) -0.0135(7) -0.0137(6)
O3 0.0484(9) 0.0343(8) 0.0491(10) -0.0190(7) 0.0006(8) 0.0102(7)
C4 0.0173(8) 0.0183(8) 0.0171(8) 0.0008(6) -0.0009(6) -0.0082(6)
C13 0.0127(7) 0.0160(7) 0.0185(8) -0.0009(6) -0.0005(6) -0.0060(6)
C23 0.0280(9) 0.0159(8) 0.0268(9) -0.0008(7) -0.0018(7) -0.0053(7)
C21 0.0311(10) 0.0219(9) 0.0277(9) -0.0032(7) -0.0037(8) -0.0046(8)
O2 0.0270(7) 0.0170(6) 0.0413(8) -0.0056(5) -0.0033(6) -0.0083(5)
C12 0.0214(8) 0.0154(8) 0.0167(8) 0.0011(6) -0.0014(6) -0.0047(6)
C25 0.0142(8) 0.0248(9) 0.0377(10) -0.0069(8) 0.0030(7) -0.0055(7)
C11 0.0224(9) 0.0250(10) 0.0476(12) -0.0096(8) 0.0017(8) -0.0026(7)
O7 0.0257(7) 0.0402(8) 0.0605(10) -0.0282(8) -0.0008(7) -0.0124(6)

loop_
_atom_type_symbol
_atom_type_description
_atom_type_scat_dispersion_real
_atom_type_scat_dispersion_imag
_atom_type_scat_source
C C 0.0033 0.0016 'International Tables Vol C Tables 4.2.6.8 and 6.1.1.4'
H H 0.0000 0.0000 'International Tables Vol C Tables 4.2.6.8 and 6.1.1.4'
O O 0.0106 0.0060 'International Tables Vol C Tables 4.2.6.8 and 6.1.1.4'
Ru Ru -1.2594 0.8363 'International Tables Vol C Tables 4.2.6.8 and 6.1.1.4'

loop_
_geom_angle_atom_site_label_1
_geom_angle_atom_site_label_2
_geom_angle_atom_site_label_3
_geom_angle
C23 Ru1 C21 95.54(8)
C23 Ru1 C22 94.16(7)
C21 Ru1 C22 93.30(8)
C23 Ru1 C3 98.51(7)
C21 Ru1 C3 95.32(7)
C22 Ru1 C3 163.90(7)
C23 Ru1 C14 98.56(7)
C21 Ru1 C14 164.85(7)
C22 Ru1 C14 91.18(7)
C3 Ru1 C14 77.18(6)
C23 Ru1 Ru2 142.26(5)
C21 Ru1 Ru2 109.74(6)
C22 Ru1 Ru2 111.26(5)
C3 Ru1 Ru2 52.91(4)
C14 Ru1 Ru2 55.24(4)
C26 Ru2 C24 94.11(8)
C26 Ru2 C25 96.18(8)
C24 Ru2 C25 90.15(8)
C26 Ru2 C3 110.21(7)
C24 Ru2 C3 93.95(7)
C25 Ru2 C3 152.88(7)
C26 Ru2 C13 130.37(7)
C24 Ru2 C13 134.29(7)
C25 Ru2 C13 94.19(6)
C3 Ru2 C13 64.20(6)
C26 Ru2 C4 143.73(7)
C24 Ru2 C4 101.69(7)
C25 Ru2 C4 116.00(7)
C3 Ru2 C4 36.99(6)
C13 Ru2 C4 37.11(6)
C26 Ru2 C14 94.22(7)
C24 Ru2 C14 163.90(7)
C25 Ru2 C14 102.61(6)
C3 Ru2 C14 70.23(6)
C13 Ru2 C14 36.21(6)
C4 Ru2 C14 64.00(6)
C26 Ru2 Ru1 70.19(5)
C24 Ru2 Ru1 123.10(6)
C25 Ru2 Ru1 143.94(6)
C3 Ru2 Ru1 48.53(4)
C13 Ru2 Ru1 73.17(4)
C4 Ru2 Ru1 73.82(4)
C14 Ru2 Ru1 48.11(4)
C20 C15 C16 117.95(16)
C20 C15 C14 124.47(15)
C16 C15 C14 117.59(15)
O6 C24 Ru2 177.85(17)
C4 C3 C2 120.65(15)
C4 C3 Ru1 117.84(11)
C2 C3 Ru1 120.32(12)
C4 C3 Ru2 73.75(9)
C2 C3 Ru2 128.24(12)
Ru1 C3 Ru2 78.56(6)
O4 C22 Ru1 176.16(15)
C10 C5 C6 118.22(17)
C10 C5 C4 123.15(17)
C6 C5 C4 118.63(16)
C18 C17 C16 120.18(18)
O1 C2 C3 122.91(17)
O1 C2 C1 122.10(17)
C3 C2 C1 114.93(16)
O8 C26 Ru2 169.34(16)
C7 C6 C5 120.6(2)
C19 C18 C17 119.25(18)
C15 C20 C19 120.53(18)
C5 C10 C9 120.8(2)
C17 C16 C15 121.24(18)
C18 C19 C20 120.81(19)
C8 C9 C10 121.0(2)
C9 C8 C7 119.39(19)
C8 C7 C6 119.9(2)
C13 C14 C15 119.27(14)
C13 C14 Ru1 116.14(11)
C15 C14 Ru1 124.05(11)
C13 C14 Ru2 70.24(9)
C15 C14 Ru2 129.32(11)
Ru1 C14 Ru2 76.65(5)
C3 C4 C13 111.97(14)
C3 C4 C5 125.78(15)
C13 C4 C5 122.17(15)
C3 C4 Ru2 69.27(9)
C13 C4 Ru2 70.75(9)
C5 C4 Ru2 130.31(11)
C14 C13 C4 116.00(14)
C14 C13 C12 122.50(14)
C4 C13 C12 121.50(14)
C14 C13 Ru2 73.54(9)
C4 C13 Ru2 72.14(9)
C12 C13 Ru2 123.50(10)
O5 C23 Ru1 177.34(16)
O3 C21 Ru1 178.66(18)
O2 C12 C11 122.01(16)
O2 C12 C13 121.93(15)
C11 C12 C13 116.01(14)
O7 C25 Ru2 177.53(17)

loop_
_geom_bond_atom_site_label_1
_geom_bond_atom_site_label_2
_geom_bond_distance
Ru1 C23 1.8856(18)
Ru1 C21 1.9597(19)
Ru1 C22 1.9633(18)
Ru1 C3 2.0836(16)
Ru1 C14 2.0852(16)
Ru1 Ru2 2.7253(4)
Ru2 C26 1.9109(19)
Ru2 C24 1.9177(18)
Ru2 C25 1.9319(19)
Ru2 C3 2.2180(16)
Ru2 C13 2.2583(16)
Ru2 C4 2.2768(16)
Ru2 C14 2.3012(15)
O1 C2 1.215(2)
O4 C22 1.129(2)
O8 C26 1.142(2)
C15 C20 1.383(2)
C15 C16 1.393(2)
C15 C14 1.492(2)
O6 C24 1.137(2)
C3 C4 1.427(2)
C3 C2 1.491(2)
C5 C10 1.377(3)
C5 C6 1.400(3)
C5 C4 1.496(2)
C17 C18 1.375(3)
C17 C16 1.386(3)
C2 C1 1.507(3)
C6 C7 1.389(3)
C18 C19 1.374(3)
C20 C19 1.393(3)
C10 C9 1.390(3)
C9 C8 1.360(4)
C8 C7 1.389(4)
C14 C13 1.418(2)
O5 C23 1.141(2)
O3 C21 1.133(2)
C4 C13 1.443(2)
C13 C12 1.520(2)
O2 C12 1.201(2)
C12 C11 1.501(2)
C25 O7 1.133(2)
